data_7036879
loop_
_publ_author_name
'Li, Shuyu'
'Wang, Xingyong'
'Zhang, Zaichao'
'Zhao, Yue'
'Wang, Xinping'

_publ_section_title
;
 Isolation and structural characterization of a mainly ligand-based
 dimetallic radical.
;
_journal_issue 46
_journal_name_full 'Dalton transactions (Cambridge, England : 2003)'
_journal_page_first 19754
_journal_page_last 19757
_journal_paper_doi 10.1039/c5dt03578c
_journal_volume 44
_journal_year 2015
_chemical_formula_moiety 'C24 H30 O4 Ru2, C16 Al F36 O4, C H2 Cl2'
_chemical_formula_sum 'C41 H32 Al Cl2 F36 O8 Ru2'
_chemical_formula_weight 1636.69
_chemical_name_systematic
; 
 ? 
;
_space_group_IT_number 14
_symmetry_cell_setting monoclinic
_symmetry_space_group_name_Hall '-P 2ybc'
_symmetry_space_group_name_H-M 'P 1 21/c 1'
_atom_sites_solution_hydrogens geom
_atom_sites_solution_primary direct
_atom_sites_solution_secondary difmap
_audit_creation_method SHELXL-97
_audit_update_record
;
2015-05-18 deposited with the CCDC.
2015-10-13 downloaded from the CCDC.
;
_cell_angle_alpha 90.00
_cell_angle_beta 100.5580(10)
_cell_angle_gamma 90.00
_cell_formula_units_Z 4
_cell_length_a 9.8725(10)
_cell_length_b 28.220(3)
_cell_length_c 19.994(2)
_cell_measurement_reflns_used 9793
_cell_measurement_temperature 123(2)
_cell_measurement_theta_max 27.43
_cell_measurement_theta_min 2.53
_cell_volume 5476.1(10)
_computing_cell_refinement 'Bruker SAINT'
_computing_data_collection 'Bruker APEX DUO'
_computing_data_reduction 'Bruker SAINT'
_computing_molecular_graphics 'Bruker SHELXTL'
_computing_publication_material 'Bruker SHELXTL'
_computing_structure_refinement 'SHELXL-97 (Sheldrick, 1997)'
_computing_structure_solution 'SHELXS-97 (Sheldrick, 1990)'
_diffrn_ambient_temperature 123(2)
_diffrn_measured_fraction_theta_full 0.993
_diffrn_measured_fraction_theta_max 0.993
_diffrn_radiation_monochromator graphite
_diffrn_radiation_source 'fine-focus sealed tube'
_diffrn_radiation_type MoK\a
_diffrn_radiation_wavelength 0.71073
_diffrn_reflns_av_R_equivalents 0.0290
_diffrn_reflns_av_sigmaI/netI 0.0251
_diffrn_reflns_limit_h_max 12
_diffrn_reflns_limit_h_min -7
_diffrn_reflns_limit_k_max 36
_diffrn_reflns_limit_k_min -36
_diffrn_reflns_limit_l_max 25
_diffrn_reflns_limit_l_min -25
_diffrn_reflns_number 48961
_diffrn_reflns_theta_full 27.44
_diffrn_reflns_theta_max 27.44
_diffrn_reflns_theta_min 1.26
_exptl_absorpt_coefficient_mu 0.838
_exptl_absorpt_correction_T_max 0.8989
_exptl_absorpt_correction_T_min 0.8638
_exptl_absorpt_correction_type multi-scan
_exptl_absorpt_process_details 'SADABS (Bruker, 2011)'
_exptl_crystal_density_diffrn 1.985
_exptl_crystal_density_method 'not measured'
_exptl_crystal_description block
_exptl_crystal_F_000 3204
_exptl_crystal_size_max 0.18
_exptl_crystal_size_mid 0.16
_exptl_crystal_size_min 0.13
_refine_diff_density_max 0.905
_refine_diff_density_min -0.408
_refine_diff_density_rms 0.120
_refine_ls_extinction_method none
_refine_ls_goodness_of_fit_ref 1.027
_refine_ls_hydrogen_treatment constr
_refine_ls_matrix_type full
_refine_ls_number_parameters 1067
_refine_ls_number_reflns 12411
_refine_ls_number_restraints 1070
_refine_ls_restrained_S_all 1.006
_refine_ls_R_factor_all 0.0396
_refine_ls_R_factor_gt 0.0312
_refine_ls_shift/su_max 0.003
_refine_ls_shift/su_mean 0.000
_refine_ls_structure_factor_coef Fsqd
_refine_ls_weighting_details 'calc w=1/[\s^2^(Fo^2^)+(0.0746P)^2^+4.7875P] where P=(Fo^2^+2Fc^2^)/3'
_refine_ls_weighting_scheme calc
_refine_ls_wR_factor_gt 0.0985
_refine_ls_wR_factor_ref 0.1157
_reflns_number_gt 10627
_reflns_number_total 12411
_reflns_threshold_expression >2sigma(I)
_cod_data_source_file c5dt03578c2.cif
_cod_data_source_block 1
_cod_depositor_comments
;
The following automatic conversions were performed:

'_symmetry_cell_setting' value 'Monoclinic' changed to 'monoclinic'
according to
/usr/data/users/saulius/crontab/automatic-downloads/rss-feeds/RSC/lib/dictionaries/cif_core.dic
dictionary named 'cif_core.dic' version 2.4.2 from 2011-04-26.

Automatic conversion script
Id: cif_fix_values 3271 2015-04-21 07:52:19Z andrius 

 Adding full bibliography for 7036879--7036880.cif.
;
_cod_original_cell_volume 5476.0(10)
_cod_original_sg_symbol_Hall '-P 2ybc  '
_cod_original_sg_symbol_H-M 'P2(1)/c  '
_cod_database_code 7036879

loop_
_symmetry_equiv_pos_as_xyz
'x, y, z'
'-x, y+1/2, -z+1/2'
'-x, -y, -z'
'x, -y-1/2, z-1/2'

loop_
_atom_site_label
_atom_site_type_symbol
_atom_site_fract_x
_atom_site_fract_y
_atom_site_fract_z
_atom_site_U_iso_or_equiv
_atom_site_adp_type
_atom_site_occupancy
_atom_site_symmetry_multiplicity
_atom_site_calc_flag
_atom_site_refinement_flags
_atom_site_disorder_assembly
_atom_site_disorder_group
Al1 Al 0.24999(6) 0.73716(2) 0.25016(3) 0.01210(14) Uani 1 1 d . A .
C1 C 0.4565(3) 0.79807(9) 0.33491(12) 0.0216(5) Uani 1 1 d . . .
C2 C 0.5713(3) 0.80048(10) 0.29097(15) 0.0302(6) Uani 1 1 d . . .
C3 C 0.4310(3) 0.84847(10) 0.36076(17) 0.0368(7) Uani 1 1 d . . .
C4 C 0.5049(3) 0.76548(12) 0.39685(15) 0.0400(7) Uani 1 1 d . . .
C5 C 0.1012(2) 0.67694(8) 0.33282(11) 0.0163(4) Uani 1 1 d . . .
C6 C 0.0958(3) 0.71084(9) 0.39320(13) 0.0242(5) Uani 1 1 d . . .
C7 C -0.0444(3) 0.67428(9) 0.28727(12) 0.0225(5) Uani 1 1 d . . .
C8 C 0.1434(3) 0.62657(9) 0.36047(13) 0.0255(5) Uani 1 1 d . . .
C29 C 0.2089(4) 0.46780(12) 0.73776(16) 0.0441(7) Uani 1 1 d . . .
H29A H 0.1259 0.4497 0.7436 0.053 Uiso 1 1 calc R . .
H29B H 0.2856 0.4450 0.7391 0.053 Uiso 1 1 calc R . .
C17A C 0.3665(3) 0.52762(9) 0.50796(12) 0.0196(5) Uani 1 1 d . . .
C18A C 0.4750(3) 0.45122(8) 0.59712(12) 0.0192(5) Uani 1 1 d . . .
C19A C 0.2782(2) 0.44735(8) 0.40304(11) 0.0181(4) Uani 1 1 d . . .
C20A C 0.3978(3) 0.42093(8) 0.39886(12) 0.0190(5) Uani 1 1 d . . .
C21A C 0.4186(2) 0.38673(8) 0.45367(12) 0.0188(5) Uani 1 1 d . . .
C22A C 0.3087(2) 0.39235(8) 0.49078(12) 0.0188(5) Uani 1 1 d . . .
C23A C 0.2222(2) 0.42986(8) 0.46038(12) 0.0182(4) Uani 1 1 d . . .
C24A C 0.2104(3) 0.48393(9) 0.35403(13) 0.0266(5) Uani 1 1 d . . .
H24A H 0.1352 0.4693 0.3218 0.040 Uiso 1 1 calc R . .
H24B H 0.2782 0.4973 0.3291 0.040 Uiso 1 1 calc R . .
H24C H 0.1733 0.5092 0.3790 0.040 Uiso 1 1 calc R . .
C25A C 0.4834(3) 0.42450(10) 0.34438(14) 0.0304(6) Uani 1 1 d . . .
H25A H 0.4414 0.4054 0.3051 0.046 Uiso 1 1 calc R . .
H25B H 0.5766 0.4128 0.3620 0.046 Uiso 1 1 calc R . .
H25C H 0.4881 0.4577 0.3304 0.046 Uiso 1 1 calc R . .
C26A C 0.5254(3) 0.34868(9) 0.46363(16) 0.0307(6) Uani 1 1 d . . .
H26A H 0.4951 0.3224 0.4324 0.046 Uiso 1 1 calc R . .
H26B H 0.5388 0.3372 0.5106 0.046 Uiso 1 1 calc R . .
H26C H 0.6125 0.3614 0.4544 0.046 Uiso 1 1 calc R . .
C27A C 0.2828(3) 0.36180(9) 0.54872(14) 0.0290(6) Uani 1 1 d . . .
H27A H 0.2326 0.3332 0.5306 0.043 Uiso 1 1 calc R . .
H27B H 0.2278 0.3795 0.5764 0.043 Uiso 1 1 calc R . .
H27C H 0.3709 0.3528 0.5769 0.043 Uiso 1 1 calc R . .
C28A C 0.0890(3) 0.44561(10) 0.47854(15) 0.0274(5) Uani 1 1 d . . .
H28A H 0.0133 0.4270 0.4527 0.041 Uiso 1 1 calc R . .
H28B H 0.0744 0.4793 0.4675 0.041 Uiso 1 1 calc R . .
H28C H 0.0921 0.4408 0.5273 0.041 Uiso 1 1 calc R . .
C17B C 0.1210(3) -0.02945(10) 0.47993(14) 0.0261(5) Uani 1 1 d . . .
C18B C -0.0032(3) 0.04873(9) 0.39925(14) 0.0260(5) Uani 1 1 d . . .
C19B C 0.1852(3) 0.10837(9) 0.49754(13) 0.0235(5) Uani 1 1 d . . .
C20B C 0.2798(3) 0.06946(8) 0.51247(12) 0.0207(5) Uani 1 1 d . . .
C21B C 0.2590(2) 0.04891(8) 0.57590(12) 0.0201(5) Uani 1 1 d . . .
C22B C 0.1516(3) 0.07378(9) 0.59802(13) 0.0245(5) Uani 1 1 d . . .
C23B C 0.1054(3) 0.11085(9) 0.54972(15) 0.0265(5) Uani 1 1 d . . .
C24B C 0.1810(3) 0.14329(10) 0.44086(15) 0.0355(7) Uani 1 1 d . . .
H24D H 0.2466 0.1689 0.4556 0.053 Uiso 1 1 calc R . .
H24E H 0.0879 0.1564 0.4286 0.053 Uiso 1 1 calc R . .
H24F H 0.2058 0.1273 0.4012 0.053 Uiso 1 1 calc R . .
C25B C 0.3913(3) 0.05598(10) 0.47401(14) 0.0292(6) Uani 1 1 d . . .
H25D H 0.4795 0.0690 0.4972 0.044 Uiso 1 1 calc R . .
H25E H 0.3692 0.0687 0.4277 0.044 Uiso 1 1 calc R . .
H25F H 0.3979 0.0214 0.4720 0.044 Uiso 1 1 calc R . .
C26B C 0.3461(3) 0.01073(10) 0.61391(14) 0.0285(6) Uani 1 1 d . . .
H26D H 0.4298 0.0247 0.6404 0.043 Uiso 1 1 calc R . .
H26E H 0.3713 -0.0123 0.5816 0.043 Uiso 1 1 calc R . .
H26F H 0.2942 -0.0053 0.6447 0.043 Uiso 1 1 calc R . .
C27B C 0.1035(3) 0.06725(11) 0.66412(15) 0.0378(7) Uani 1 1 d . . .
H27D H 0.1514 0.0898 0.6976 0.057 Uiso 1 1 calc R . .
H27E H 0.1237 0.0348 0.6805 0.057 Uiso 1 1 calc R . .
H27F H 0.0040 0.0729 0.6575 0.057 Uiso 1 1 calc R . .
C28B C 0.0034(3) 0.14861(11) 0.5581(2) 0.0438(8) Uani 1 1 d . . .
H28D H 0.0479 0.1724 0.5905 0.066 Uiso 1 1 calc R . .
H28E H -0.0742 0.1344 0.5753 0.066 Uiso 1 1 calc R . .
H28F H -0.0304 0.1637 0.5141 0.066 Uiso 1 1 calc R . .
Cl1 Cl 0.17737(9) 0.49620(4) 0.65817(4) 0.0547(2) Uani 1 1 d . . .
Cl2 Cl 0.25097(10) 0.50813(4) 0.80505(5) 0.0599(3) Uani 1 1 d . . .
F1 F 0.67342(19) 0.83014(7) 0.31797(11) 0.0493(5) Uani 1 1 d . . .
F2 F 0.5202(2) 0.81527(7) 0.22897(9) 0.0434(4) Uani 1 1 d . . .
F3 F 0.62629(17) 0.75831(6) 0.28543(10) 0.0422(4) Uani 1 1 d . . .
F4 F 0.5313(2) 0.86196(8) 0.41189(11) 0.0548(6) Uani 1 1 d . . .
F5 F 0.3133(2) 0.85061(8) 0.38295(12) 0.0569(6) Uani 1 1 d . . .
F6 F 0.4258(2) 0.88015(6) 0.31169(12) 0.0549(6) Uani 1 1 d . . .
F7 F 0.6368(2) 0.77234(9) 0.42562(11) 0.0595(6) Uani 1 1 d . . .
F8 F 0.4917(2) 0.71990(6) 0.37723(10) 0.0471(5) Uani 1 1 d . . .
F9 F 0.4296(3) 0.77167(9) 0.44437(9) 0.0591(6) Uani 1 1 d . . .
F10 F -0.01926(17) 0.70551(6) 0.41883(8) 0.0345(4) Uani 1 1 d . . .
F11 F 0.09967(18) 0.75571(5) 0.37290(9) 0.0326(4) Uani 1 1 d . . .
F12 F 0.20335(18) 0.70389(7) 0.44312(8) 0.0356(4) Uani 1 1 d . . .
F13 F -0.13007(16) 0.64543(6) 0.31417(8) 0.0318(4) Uani 1 1 d . . .
F14 F -0.03810(16) 0.65764(6) 0.22618(8) 0.0309(4) Uani 1 1 d . . .
F15 F -0.10293(15) 0.71688(6) 0.28007(8) 0.0306(3) Uani 1 1 d . . .
F16 F 0.07788(18) 0.61388(6) 0.41101(9) 0.0386(4) Uani 1 1 d . . .
F17 F 0.27732(16) 0.62386(6) 0.38422(8) 0.0333(4) Uani 1 1 d . . .
F18 F 0.11295(18) 0.59422(5) 0.31084(9) 0.0353(4) Uani 1 1 d . . .
O1 O 0.33683(17) 0.78234(6) 0.29823(8) 0.0186(3) Uani 1 1 d . . .
O2 O 0.19730(16) 0.69141(5) 0.29680(8) 0.0156(3) Uani 1 1 d . . .
O3 O 0.36198(16) 0.71326(5) 0.20222(8) 0.0168(3) Uani 1 1 d D . .
O4 O 0.10213(16) 0.76173(6) 0.20341(8) 0.0179(3) Uani 1 1 d D . .
O5A O 0.2689(2) 0.54802(6) 0.51395(10) 0.0265(4) Uani 1 1 d . . .
O6A O 0.4957(2) 0.44479(7) 0.65454(9) 0.0297(4) Uani 1 1 d . . .
O4B O 0.2112(2) -0.04996(7) 0.46459(11) 0.0336(5) Uani 1 1 d . . .
O5B O -0.0391(2) 0.05570(8) 0.34327(10) 0.0389(5) Uani 1 1 d . . .
Ru1 Ru 0.431466(18) 0.458135(6) 0.501563(9) 0.01394(7) Uani 1 1 d . . .
Ru2 Ru 0.06833(2) 0.041429(7) 0.493517(16) 0.01500(10) Uani 0.9180(13) 1 d P . .
Ru2' Ru 0.0311(3) 0.04414(7) 0.52792(18) 0.0158(10) Uani 0.0820(13) 1 d P . .
C9 C 0.3970(5) 0.67573(17) 0.1671(3) 0.0150(11) Uani 0.658(4) 1 d PDU A 1
C10 C 0.2865(4) 0.63610(13) 0.15869(19) 0.0252(8) Uani 0.658(4) 1 d PDU A 1
C11 C 0.4145(4) 0.69324(12) 0.09525(17) 0.0204(8) Uani 0.658(4) 1 d PDU A 1
C12 C 0.5369(4) 0.65510(12) 0.20471(18) 0.0211(8) Uani 0.658(4) 1 d PDU A 1
F19 F 0.2964(4) 0.60633(12) 0.10730(18) 0.0329(8) Uani 0.658(4) 1 d PDU A 1
F20 F 0.1609(5) 0.6548(2) 0.1455(3) 0.0289(12) Uani 0.658(4) 1 d PDU A 1
F21 F 0.2958(7) 0.6100(3) 0.2145(4) 0.0305(14) Uani 0.658(4) 1 d PDU A 1
F22 F 0.4818(4) 0.66208(18) 0.0632(2) 0.0288(9) Uani 0.658(4) 1 d PDU A 1
F23 F 0.4823(9) 0.73357(18) 0.0996(4) 0.0262(13) Uani 0.658(4) 1 d PDU A 1
F24 F 0.2921(6) 0.7002(3) 0.0564(3) 0.0299(13) Uani 0.658(4) 1 d PDU A 1
F25 F 0.5606(4) 0.61121(12) 0.1821(2) 0.0324(8) Uani 0.658(4) 1 d PDU A 1
F26 F 0.5385(9) 0.6517(3) 0.2709(3) 0.0354(17) Uani 0.658(4) 1 d PDU A 1
F27 F 0.6413(6) 0.6823(3) 0.1960(3) 0.0318(12) Uani 0.658(4) 1 d PDU A 1
C9' C 0.3941(9) 0.6763(3) 0.1647(5) 0.018(2) Uani 0.342(4) 1 d PDU A 2
C10' C 0.2717(7) 0.6633(2) 0.1082(3) 0.0253(14) Uani 0.342(4) 1 d PDU A 2
C11' C 0.5197(6) 0.6906(2) 0.1326(3) 0.0223(14) Uani 0.342(4) 1 d PDU A 2
C12' C 0.4342(7) 0.6328(2) 0.2120(3) 0.0251(14) Uani 0.342(4) 1 d PDU A 2
F19' F 0.2828(8) 0.6203(2) 0.0819(4) 0.0358(16) Uani 0.342(4) 1 d PDU A 2
F20' F 0.1526(10) 0.6649(5) 0.1310(7) 0.030(2) Uani 0.342(4) 1 d PDU A 2
F21' F 0.2576(13) 0.6939(5) 0.0562(7) 0.032(3) Uani 0.342(4) 1 d PDU A 2
F22' F 0.5309(8) 0.6618(3) 0.0799(4) 0.0308(17) Uani 0.342(4) 1 d PDU A 2
F23' F 0.5107(17) 0.7342(4) 0.1098(8) 0.033(3) Uani 0.342(4) 1 d PDU A 2
F24' F 0.6366(11) 0.6870(6) 0.1770(5) 0.031(2) Uani 0.342(4) 1 d PDU A 2
F25' F 0.5057(7) 0.6006(2) 0.1832(4) 0.0309(15) Uani 0.342(4) 1 d PDU A 2
F26' F 0.5113(16) 0.6459(6) 0.2706(5) 0.030(3) Uani 0.342(4) 1 d PDU A 2
F27' F 0.3233(13) 0.6112(6) 0.2267(8) 0.032(3) Uani 0.342(4) 1 d PDU A 2
C13 C 0.0432(3) 0.79835(11) 0.16564(15) 0.0187(6) Uani 0.850(4) 1 d PDU A 3
C14 C 0.0924(3) 0.79877(11) 0.09634(15) 0.0278(7) Uani 0.850(4) 1 d PDU A 3
C15 C 0.0770(4) 0.84667(11) 0.20225(17) 0.0336(8) Uani 0.850(4) 1 d PDU A 3
C16 C -0.1157(3) 0.79047(12) 0.15263(17) 0.0326(7) Uani 0.850(4) 1 d PDU A 3
F28 F 0.0578(4) 0.83863(11) 0.06132(17) 0.0391(8) Uani 0.850(4) 1 d PDU A 3
F29 F 0.2288(5) 0.79495(18) 0.1065(3) 0.0443(13) Uani 0.850(4) 1 d PDU A 3
F30 F 0.0401(3) 0.76282(11) 0.05824(14) 0.0405(7) Uani 0.850(4) 1 d PDU A 3
F31 F -0.0107(4) 0.88088(11) 0.1755(2) 0.0479(10) Uani 0.850(4) 1 d PDU A 3
F32 F 0.0692(6) 0.8427(2) 0.2680(2) 0.0517(14) Uani 0.850(4) 1 d PDU A 3
F33 F 0.2034(3) 0.86108(9) 0.19698(15) 0.0473(7) Uani 0.850(4) 1 d PDU A 3
F34 F -0.1813(3) 0.81694(15) 0.10122(17) 0.0506(9) Uani 0.850(4) 1 d PDU A 3
F35 F -0.1470(5) 0.74558(18) 0.1385(3) 0.0432(12) Uani 0.850(4) 1 d PDU A 3
F36 F -0.1675(3) 0.80171(14) 0.20705(16) 0.0478(9) Uani 0.850(4) 1 d PDU A 3
C13' C 0.0430(13) 0.7973(5) 0.1620(6) 0.029(2) Uani 0.150(4) 1 d PDU A 4
C14' C 0.1469(13) 0.8230(4) 0.1259(6) 0.032(2) Uani 0.150(4) 1 d PDU A 4
C15' C -0.0205(13) 0.8327(4) 0.2072(6) 0.034(2) Uani 0.150(4) 1 d PDU A 4
C16' C -0.0750(12) 0.7771(5) 0.1066(6) 0.036(3) Uani 0.150(4) 1 d PDU A 4
F28' F 0.087(2) 0.8495(7) 0.0740(8) 0.042(4) Uani 0.150(4) 1 d PDU A 4
F29' F 0.228(2) 0.7920(7) 0.1021(13) 0.024(5) Uani 0.150(4) 1 d PDU A 4
F30' F 0.2259(17) 0.8521(6) 0.1676(8) 0.060(4) Uani 0.150(4) 1 d PDU A 4
F31' F -0.059(2) 0.8727(5) 0.1740(13) 0.044(5) Uani 0.150(4) 1 d PDU A 4
F32' F 0.074(2) 0.8435(9) 0.2627(10) 0.030(5) Uani 0.150(4) 1 d PDU A 4
F33' F -0.1300(16) 0.8133(6) 0.2271(9) 0.039(4) Uani 0.150(4) 1 d PDU A 4
F34' F -0.1577(19) 0.8122(8) 0.0797(9) 0.056(5) Uani 0.150(4) 1 d PDU A 4
F35' F -0.149(3) 0.7451(8) 0.1312(14) 0.040(6) Uani 0.150(4) 1 d PDU A 4
F36' F -0.0241(17) 0.7579(7) 0.0565(8) 0.052(5) Uani 0.150(4) 1 d PDU A 4

loop_
_atom_site_aniso_label
_atom_site_aniso_U_11
_atom_site_aniso_U_22
_atom_site_aniso_U_33
_atom_site_aniso_U_23
_atom_site_aniso_U_13
_atom_site_aniso_U_12
Al1 0.0119(3) 0.0119(3) 0.0129(3) 0.0008(2) 0.0033(2) 0.0001(2)
C1 0.0195(11) 0.0232(12) 0.0228(11) -0.0059(9) 0.0058(9) -0.0071(9)
C2 0.0235(13) 0.0298(14) 0.0391(15) -0.0091(11) 0.0099(11) -0.0103(11)
C3 0.0321(15) 0.0294(15) 0.0505(18) -0.0216(13) 0.0120(13) -0.0115(12)
C4 0.0379(17) 0.0494(19) 0.0279(14) 0.0036(13) -0.0070(12) -0.0131(14)
C5 0.0158(11) 0.0188(11) 0.0156(10) 0.0036(8) 0.0058(8) -0.0010(8)
C6 0.0238(12) 0.0280(13) 0.0226(12) -0.0020(10) 0.0092(10) -0.0013(10)
C7 0.0186(12) 0.0284(13) 0.0210(11) 0.0049(9) 0.0053(9) -0.0028(10)
C8 0.0269(13) 0.0217(12) 0.0298(13) 0.0105(10) 0.0100(10) 0.0005(10)
C29 0.056(2) 0.0397(17) 0.0355(16) 0.0047(13) 0.0064(15) -0.0015(16)
C17A 0.0227(12) 0.0174(11) 0.0183(11) -0.0034(8) 0.0026(9) -0.0017(9)
C18A 0.0207(12) 0.0162(11) 0.0211(12) -0.0008(8) 0.0050(9) -0.0026(9)
C19A 0.0213(12) 0.0143(10) 0.0175(10) -0.0035(8) 0.0007(9) -0.0024(9)
C20A 0.0219(11) 0.0151(11) 0.0197(11) -0.0053(8) 0.0036(9) -0.0032(9)
C21A 0.0200(11) 0.0121(10) 0.0234(11) -0.0032(8) 0.0019(9) -0.0019(8)
C22A 0.0204(11) 0.0130(10) 0.0225(11) -0.0033(8) 0.0026(9) -0.0051(9)
C23A 0.0181(11) 0.0146(10) 0.0214(11) -0.0030(8) 0.0021(9) -0.0029(8)
C24A 0.0286(13) 0.0231(12) 0.0252(12) 0.0035(10) -0.0027(10) -0.0006(10)
C25A 0.0364(15) 0.0311(14) 0.0276(13) -0.0097(11) 0.0157(12) -0.0053(12)
C26A 0.0277(14) 0.0178(12) 0.0449(16) -0.0034(11) 0.0023(12) 0.0059(10)
C27A 0.0375(15) 0.0228(13) 0.0262(13) 0.0035(10) 0.0047(11) -0.0105(11)
C28A 0.0199(12) 0.0272(13) 0.0364(14) -0.0067(11) 0.0085(11) -0.0018(10)
C17B 0.0203(13) 0.0284(13) 0.0291(13) -0.0006(10) 0.0035(10) -0.0001(10)
C18B 0.0211(12) 0.0251(13) 0.0326(15) 0.0083(10) 0.0066(11) 0.0016(10)
C19B 0.0210(12) 0.0179(12) 0.0298(13) -0.0019(9) -0.0005(10) -0.0030(9)
C20B 0.0197(11) 0.0188(11) 0.0221(11) -0.0031(9) -0.0002(9) -0.0015(9)
C21B 0.0169(11) 0.0203(11) 0.0212(11) -0.0027(9) -0.0015(9) -0.0032(9)
C22B 0.0227(12) 0.0226(12) 0.0286(13) -0.0047(10) 0.0053(10) -0.0033(10)
C23B 0.0199(12) 0.0174(11) 0.0428(15) -0.0053(10) 0.0072(11) -0.0025(9)
C24B 0.0398(17) 0.0268(14) 0.0365(15) 0.0076(11) -0.0017(13) -0.0020(12)
C25B 0.0279(14) 0.0268(13) 0.0345(14) -0.0013(11) 0.0101(11) -0.0016(11)
C26B 0.0229(13) 0.0278(13) 0.0319(14) 0.0047(10) -0.0024(10) 0.0008(10)
C27B 0.0423(17) 0.0410(17) 0.0342(15) -0.0057(12) 0.0179(13) -0.0055(14)
C28B 0.0329(16) 0.0321(16) 0.071(2) -0.0017(15) 0.0207(16) 0.0088(13)
Cl1 0.0417(5) 0.0845(7) 0.0376(4) 0.0147(4) 0.0063(3) 0.0166(4)
Cl2 0.0523(5) 0.0768(7) 0.0481(5) -0.0187(4) 0.0031(4) -0.0115(5)
F1 0.0315(10) 0.0537(12) 0.0671(13) -0.0222(10) 0.0203(9) -0.0266(9)
F2 0.0522(11) 0.0471(11) 0.0360(9) 0.0027(8) 0.0218(8) -0.0151(9)
F3 0.0235(8) 0.0420(10) 0.0622(12) -0.0198(9) 0.0109(8) 0.0020(7)
F4 0.0435(11) 0.0571(13) 0.0638(13) -0.0428(11) 0.0099(10) -0.0235(10)
F5 0.0362(10) 0.0579(13) 0.0824(15) -0.0491(12) 0.0258(10) -0.0106(9)
F6 0.0604(13) 0.0188(9) 0.0840(16) -0.0079(9) 0.0095(11) -0.0034(8)
F7 0.0437(12) 0.0731(15) 0.0499(12) 0.0031(11) -0.0226(10) -0.0142(11)
F8 0.0536(12) 0.0330(9) 0.0459(10) 0.0139(8) -0.0139(9) -0.0048(8)
F9 0.0731(15) 0.0831(16) 0.0220(9) -0.0045(9) 0.0108(9) -0.0339(13)
F10 0.0303(8) 0.0502(10) 0.0278(8) -0.0061(7) 0.0181(7) -0.0048(7)
F11 0.0399(9) 0.0213(8) 0.0410(9) -0.0077(6) 0.0188(7) -0.0019(7)
F12 0.0309(9) 0.0552(11) 0.0196(7) -0.0063(7) 0.0014(6) -0.0060(8)
F13 0.0212(8) 0.0410(9) 0.0342(8) 0.0054(7) 0.0075(6) -0.0131(7)
F14 0.0249(8) 0.0462(10) 0.0206(7) -0.0048(6) 0.0018(6) -0.0064(7)
F15 0.0194(7) 0.0364(9) 0.0363(9) 0.0115(7) 0.0057(6) 0.0074(6)
F16 0.0399(10) 0.0407(10) 0.0391(9) 0.0241(7) 0.0171(8) 0.0013(8)
F17 0.0276(8) 0.0326(9) 0.0392(9) 0.0188(7) 0.0046(7) 0.0085(7)
F18 0.0443(10) 0.0141(7) 0.0496(10) 0.0013(7) 0.0140(8) -0.0029(7)
O1 0.0179(8) 0.0159(8) 0.0221(8) -0.0044(6) 0.0041(6) -0.0029(6)
O2 0.0155(8) 0.0148(7) 0.0179(7) 0.0049(6) 0.0067(6) 0.0007(6)
O3 0.0177(8) 0.0146(8) 0.0198(8) -0.0037(6) 0.0078(6) -0.0003(6)
O4 0.0173(8) 0.0159(8) 0.0204(8) 0.0069(6) 0.0031(6) 0.0043(6)
O5A 0.0212(9) 0.0192(9) 0.0399(11) -0.0016(7) 0.0077(8) 0.0009(7)
O6A 0.0377(11) 0.0305(10) 0.0208(9) 0.0024(7) 0.0051(8) -0.0007(8)
O4B 0.0333(11) 0.0302(10) 0.0387(11) -0.0015(8) 0.0108(9) 0.0014(9)
O5B 0.0417(13) 0.0464(13) 0.0270(11) 0.0035(9) 0.0024(9) 0.0002(10)
Ru1 0.01558(11) 0.01127(10) 0.01519(11) -0.00111(6) 0.00340(7) -0.00205(6)
Ru2 0.01243(13) 0.01594(12) 0.01659(17) 0.00062(7) 0.00255(10) -0.00064(7)
Ru2' 0.0155(13) 0.0134(11) 0.0175(18) -0.0057(8) 0.0007(11) -0.0021(8)
C9 0.015(2) 0.014(2) 0.0167(19) -0.0007(18) 0.0060(18) -0.0006(18)
C10 0.0249(18) 0.0240(18) 0.0278(18) -0.0078(14) 0.0075(14) -0.0025(14)
C11 0.0226(17) 0.0200(17) 0.0201(16) 0.0008(13) 0.0077(14) 0.0057(14)
C12 0.0203(17) 0.0215(17) 0.0221(16) -0.0016(13) 0.0058(13) 0.0054(14)
F19 0.0371(17) 0.0230(17) 0.042(2) -0.0181(14) 0.0150(17) -0.0057(14)
F20 0.0146(16) 0.032(3) 0.040(3) -0.009(2) 0.0058(16) -0.0026(13)
F21 0.041(3) 0.0186(18) 0.036(3) 0.0006(17) 0.018(2) -0.0093(19)
F22 0.034(2) 0.0320(15) 0.0236(17) -0.0002(13) 0.0127(15) 0.0110(18)
F23 0.033(3) 0.0203(18) 0.028(2) 0.0040(13) 0.014(2) -0.0029(14)
F24 0.028(3) 0.040(2) 0.0205(17) 0.0006(15) 0.0001(17) 0.009(2)
F25 0.034(2) 0.0250(18) 0.0371(15) -0.0014(13) 0.0044(16) 0.0162(14)
F26 0.036(3) 0.045(4) 0.024(2) 0.0042(17) 0.0029(15) 0.012(2)
F27 0.0161(16) 0.044(2) 0.035(3) -0.004(2) 0.0055(16) 0.0009(13)
C9' 0.018(3) 0.016(3) 0.022(3) -0.002(3) 0.004(3) 0.005(3)
C10' 0.026(3) 0.023(3) 0.028(3) -0.005(2) 0.007(3) 0.000(2)
C11' 0.020(3) 0.023(3) 0.026(3) -0.002(2) 0.010(2) 0.000(2)
C12' 0.023(3) 0.025(3) 0.027(3) 0.001(2) 0.005(2) 0.006(2)
F19' 0.039(3) 0.028(4) 0.038(4) -0.013(3) -0.001(3) -0.002(3)
F20' 0.015(3) 0.036(5) 0.037(5) -0.003(4) 0.000(3) -0.002(3)
F21' 0.029(5) 0.040(5) 0.023(3) -0.002(3) -0.008(3) 0.008(4)
F22' 0.034(4) 0.032(3) 0.032(4) -0.008(3) 0.020(3) 0.006(3)
F23' 0.032(6) 0.032(4) 0.041(6) 0.003(3) 0.021(5) -0.006(3)
F24' 0.016(3) 0.044(5) 0.035(6) -0.011(4) 0.011(3) -0.005(3)
F25' 0.031(4) 0.018(3) 0.044(3) -0.003(2) 0.010(3) 0.010(3)
F26' 0.042(6) 0.024(4) 0.021(4) 0.004(3) -0.006(3) 0.008(4)
F27' 0.038(5) 0.024(4) 0.034(5) 0.005(3) 0.009(4) -0.009(3)
C13 0.0211(13) 0.0186(13) 0.0173(12) 0.0063(11) 0.0057(11) 0.0074(11)
C14 0.0371(17) 0.0225(15) 0.0258(14) 0.0095(11) 0.0114(13) 0.0083(13)
C15 0.049(2) 0.0192(15) 0.0322(16) 0.0027(12) 0.0060(14) 0.0137(14)
C16 0.0245(15) 0.0367(17) 0.0361(17) 0.0174(13) 0.0041(13) 0.0121(13)
F28 0.057(2) 0.0317(16) 0.0316(13) 0.0183(11) 0.0146(12) 0.0130(13)
F29 0.041(2) 0.046(3) 0.055(2) 0.020(2) 0.0317(19) 0.0118(19)
F30 0.0600(19) 0.0395(14) 0.0209(11) -0.0014(9) 0.0050(12) 0.0122(14)
F31 0.073(3) 0.0229(13) 0.0453(15) 0.0054(11) 0.0030(18) 0.0251(15)
F32 0.084(3) 0.042(2) 0.0278(19) -0.0055(18) 0.006(2) 0.026(2)
F33 0.0545(17) 0.0237(12) 0.0593(18) 0.0048(11) -0.0011(13) -0.0082(11)
F34 0.0289(13) 0.0627(19) 0.057(2) 0.0357(17) -0.0002(13) 0.0167(12)
F35 0.0265(18) 0.047(2) 0.051(2) 0.0172(18) -0.0057(17) -0.0071(17)
F36 0.0351(16) 0.060(2) 0.0553(19) 0.0197(15) 0.0273(15) 0.0211(14)
C13' 0.034(4) 0.023(4) 0.029(4) 0.005(4) 0.006(4) 0.010(4)
C14' 0.038(5) 0.028(4) 0.033(4) 0.009(4) 0.015(4) 0.008(4)
C15' 0.043(5) 0.028(4) 0.033(4) 0.004(4) 0.012(4) 0.015(4)
C16' 0.037(5) 0.036(4) 0.034(4) 0.009(4) 0.000(4) 0.012(4)
F28' 0.061(8) 0.033(7) 0.038(7) 0.029(6) 0.022(6) 0.010(6)
F29' 0.040(10) 0.006(7) 0.029(8) -0.004(6) 0.012(7) 0.004(7)
F30' 0.052(8) 0.050(9) 0.080(10) 0.005(8) 0.022(8) -0.024(7)
F31' 0.057(9) 0.031(7) 0.044(7) 0.002(6) 0.010(7) 0.019(7)
F32' 0.050(9) 0.017(9) 0.025(9) -0.008(7) 0.011(7) 0.013(8)
F33' 0.036(8) 0.042(8) 0.046(8) 0.004(6) 0.021(6) 0.013(6)
F34' 0.053(9) 0.057(8) 0.050(9) 0.026(7) -0.011(7) 0.017(7)
F35' 0.032(10) 0.035(10) 0.042(9) -0.002(8) -0.025(8) 0.004(8)
F36' 0.073(11) 0.041(7) 0.035(7) -0.010(6) -0.012(8) 0.014(9)

loop_
_atom_type_symbol
_atom_type_description
_atom_type_scat_dispersion_real
_atom_type_scat_dispersion_imag
_atom_type_scat_source
C C 0.0033 0.0016 'International Tables Vol C Tables 4.2.6.8 and 6.1.1.4'
H H 0.0000 0.0000 'International Tables Vol C Tables 4.2.6.8 and 6.1.1.4'
O O 0.0106 0.0060 'International Tables Vol C Tables 4.2.6.8 and 6.1.1.4'
F F 0.0171 0.0103 'International Tables Vol C Tables 4.2.6.8 and 6.1.1.4'
Al Al 0.0645 0.0514 'International Tables Vol C Tables 4.2.6.8 and 6.1.1.4'
Ru Ru -1.2594 0.8363 'International Tables Vol C Tables 4.2.6.8 and 6.1.1.4'
Cl Cl 0.1484 0.1585 'International Tables Vol C Tables 4.2.6.8 and 6.1.1.4'

loop_
_geom_angle_atom_site_label_1
_geom_angle_atom_site_label_2
_geom_angle_atom_site_label_3
_geom_angle
_geom_angle_site_symmetry_1
_geom_angle_site_symmetry_3
O1 Al1 O2 114.79(8) . .
O1 Al1 O3 107.10(8) . .
O2 Al1 O3 107.11(8) . .
O1 Al1 O4 106.79(8) . .
O2 Al1 O4 106.49(8) . .
O3 Al1 O4 114.81(8) . .
O1 C1 C4 110.6(2) . .
O1 C1 C3 107.7(2) . .
C4 C1 C3 108.9(2) . .
O1 C1 C2 111.3(2) . .
C4 C1 C2 109.1(2) . .
C3 C1 C2 109.1(2) . .
F2 C2 F3 107.4(2) . .
F2 C2 F1 108.1(2) . .
F3 C2 F1 107.7(2) . .
F2 C2 C1 110.6(2) . .
F3 C2 C1 111.1(2) . .
F1 C2 C1 111.7(2) . .
F5 C3 F6 107.6(3) . .
F5 C3 F4 107.7(2) . .
F6 C3 F4 107.2(2) . .
F5 C3 C1 111.2(2) . .
F6 C3 C1 111.1(2) . .
F4 C3 C1 111.9(3) . .
F9 C4 F7 107.7(3) . .
F9 C4 F8 107.4(3) . .
F7 C4 F8 107.4(3) . .
F9 C4 C1 111.4(3) . .
F7 C4 C1 113.1(3) . .
F8 C4 C1 109.6(2) . .
O2 C5 C6 110.83(19) . .
O2 C5 C8 107.21(19) . .
C6 C5 C8 109.45(19) . .
O2 C5 C7 111.42(18) . .
C6 C5 C7 109.0(2) . .
C8 C5 C7 108.8(2) . .
F12 C6 F11 107.7(2) . .
F12 C6 F10 108.2(2) . .
F11 C6 F10 107.3(2) . .
F12 C6 C5 110.9(2) . .
F11 C6 C5 110.02(19) . .
F10 C6 C5 112.5(2) . .
F14 C7 F15 108.3(2) . .
F14 C7 F13 107.0(2) . .
F15 C7 F13 107.2(2) . .
F14 C7 C5 111.3(2) . .
F15 C7 C5 110.9(2) . .
F13 C7 C5 111.94(19) . .
F17 C8 F18 107.5(2) . .
F17 C8 F16 107.6(2) . .
F18 C8 F16 107.5(2) . .
F17 C8 C5 111.5(2) . .
F18 C8 C5 110.5(2) . .
F16 C8 C5 112.1(2) . .
Cl2 C29 Cl1 112.12(19) . .
Cl2 C29 H29A 109.2 . .
Cl1 C29 H29A 109.2 . .
Cl2 C29 H29B 109.2 . .
Cl1 C29 H29B 109.2 . .
H29A C29 H29B 107.9 . .
O5A C17A Ru1 139.1(2) . .
O5A C17A Ru1 138.7(2) . 3_666
Ru1 C17A Ru1 82.21(9) . 3_666
O6A C18A Ru1 175.8(2) . .
C20A C19A C23A 108.2(2) . .
C20A C19A C24A 127.2(2) . .
C23A C19A C24A 124.4(2) . .
C20A C19A Ru1 71.99(13) . .
C23A C19A Ru1 69.48(13) . .
C24A C19A Ru1 128.51(16) . .
C19A C20A C21A 108.2(2) . .
C19A C20A C25A 126.6(2) . .
C21A C20A C25A 125.1(2) . .
C19A C20A Ru1 71.84(13) . .
C21A C20A Ru1 69.34(13) . .
C25A C20A Ru1 128.05(17) . .
C22A C21A C20A 107.6(2) . .
C22A C21A C26A 126.5(2) . .
C20A C21A C26A 125.5(2) . .
C22A C21A Ru1 70.44(13) . .
C20A C21A Ru1 73.18(13) . .
C26A C21A Ru1 127.67(17) . .
C23A C22A C21A 108.3(2) . .
C23A C22A C27A 125.6(2) . .
C21A C22A C27A 126.0(2) . .
C23A C22A Ru1 72.05(13) . .
C21A C22A Ru1 71.87(13) . .
C27A C22A Ru1 125.14(17) . .
C22A C23A C19A 107.8(2) . .
C22A C23A C28A 127.1(2) . .
C19A C23A C28A 124.9(2) . .
C22A C23A Ru1 70.46(13) . .
C19A C23A Ru1 73.02(13) . .
C28A C23A Ru1 126.98(17) . .
C19A C24A H24A 109.5 . .
C19A C24A H24B 109.5 . .
H24A C24A H24B 109.5 . .
C19A C24A H24C 109.5 . .
H24A C24A H24C 109.5 . .
H24B C24A H24C 109.5 . .
C20A C25A H25A 109.5 . .
C20A C25A H25B 109.5 . .
H25A C25A H25B 109.5 . .
C20A C25A H25C 109.5 . .
H25A C25A H25C 109.5 . .
H25B C25A H25C 109.5 . .
C21A C26A H26A 109.5 . .
C21A C26A H26B 109.5 . .
H26A C26A H26B 109.5 . .
C21A C26A H26C 109.5 . .
H26A C26A H26C 109.5 . .
H26B C26A H26C 109.5 . .
C22A C27A H27A 109.5 . .
C22A C27A H27B 109.5 . .
H27A C27A H27B 109.5 . .
C22A C27A H27C 109.5 . .
H27A C27A H27C 109.5 . .
H27B C27A H27C 109.5 . .
C23A C28A H28A 109.5 . .
C23A C28A H28B 109.5 . .
H28A C28A H28B 109.5 . .
C23A C28A H28C 109.5 . .
H28A C28A H28C 109.5 . .
H28B C28A H28C 109.5 . .
O4B C17B Ru2' 128.8(3) . 3_556
O4B C17B Ru2 140.3(2) . 3_556
Ru2' C17B Ru2 21.26(14) 3_556 3_556
O4B C17B Ru2 137.5(2) . .
Ru2' C17B Ru2 90.57(15) 3_556 .
Ru2 C17B Ru2 82.26(10) 3_556 .
O4B C17B Ru2' 149.5(2) . .
Ru2' C17B Ru2' 81.70(15) 3_556 .
Ru2 C17B Ru2' 68.76(10) 3_556 .
Ru2 C17B Ru2' 18.25(8) . .
O5B C18B Ru2 175.0(3) . .
O5B C18B Ru2' 167.2(2) . .
Ru2 C18B Ru2' 14.35(7) . .
C23B C19B C20B 108.2(2) . .
C23B C19B C24B 125.6(2) . .
C20B C19B C24B 126.0(3) . .
C23B C19B Ru2 73.27(15) . .
C20B C19B Ru2 70.67(14) . .
C24B C19B Ru2 126.45(18) . .
C23B C19B Ru2' 54.23(15) . .
C20B C19B Ru2' 78.32(16) . .
C24B C19B Ru2' 136.42(19) . .
Ru2 C19B Ru2' 19.16(8) . .
C19B C20B C21B 107.4(2) . .
C19B C20B C25B 126.6(2) . .
C21B C20B C25B 125.7(2) . .
C19B C20B Ru2 71.28(14) . .
C21B C20B Ru2 73.96(14) . .
C25B C20B Ru2 125.59(17) . .
C22B C21B C20B 108.2(2) . .
C22B C21B C26B 126.5(2) . .
C20B C21B C26B 125.1(2) . .
C22B C21B Ru2 72.70(14) . .
C20B C21B Ru2 68.44(13) . .
C26B C21B Ru2 128.60(17) . .
C22B C21B Ru2' 54.60(16) . .
C20B C21B Ru2' 86.68(17) . .
C26B C21B Ru2' 126.98(18) . .
Ru2 C21B Ru2' 21.27(10) . .
C21B C22B C23B 108.4(2) . .
C21B C22B C27B 126.5(3) . .
C23B C22B C27B 124.7(2) . .
C21B C22B Ru2' 87.34(19) . .
C23B C22B Ru2' 75.01(17) . .
C27B C22B Ru2' 110.3(2) . .
C21B C22B Ru2 71.34(14) . .
C23B C22B Ru2 70.19(15) . .
C27B C22B Ru2 129.66(19) . .
Ru2' C22B Ru2 20.17(12) . .
C19B C23B C22B 107.9(2) . .
C19B C23B C28B 126.4(3) . .
C22B C23B C28B 125.4(3) . .
C19B C23B Ru2' 91.4(2) . .
C22B C23B Ru2' 61.95(16) . .
C28B C23B Ru2' 117.3(2) . .
C19B C23B Ru2 69.64(14) . .
C22B C23B Ru2 72.88(14) . .
C28B C23B Ru2 128.6(2) . .
Ru2' C23B Ru2 21.84(11) . .
C19B C24B H24D 109.5 . .
C19B C24B H24E 109.5 . .
H24D C24B H24E 109.5 . .
C19B C24B H24F 109.5 . .
H24D C24B H24F 109.5 . .
H24E C24B H24F 109.5 . .
C20B C25B H25D 109.5 . .
C20B C25B H25E 109.5 . .
H25D C25B H25E 109.5 . .
C20B C25B H25F 109.5 . .
H25D C25B H25F 109.5 . .
H25E C25B H25F 109.5 . .
C21B C26B H26D 109.5 . .
C21B C26B H26E 109.5 . .
H26D C26B H26E 109.5 . .
C21B C26B H26F 109.5 . .
H26D C26B H26F 109.5 . .
H26E C26B H26F 109.5 . .
C22B C27B H27D 109.5 . .
C22B C27B H27E 109.5 . .
H27D C27B H27E 109.5 . .
C22B C27B H27F 109.5 . .
H27D C27B H27F 109.5 . .
H27E C27B H27F 109.5 . .
C23B C28B H28D 109.5 . .
C23B C28B H28E 109.5 . .
H28D C28B H28E 109.5 . .
C23B C28B H28F 109.5 . .
H28D C28B H28F 109.5 . .
H28E C28B H28F 109.5 . .
C1 O1 Al1 147.47(16) . .
C5 O2 Al1 145.22(15) . .
C9 O3 C9' 2.3(6) . .
C9 O3 Al1 147.8(2) . .
C9' O3 Al1 147.8(4) . .
C13 O4 C13' 3.2(6) . .
C13 O4 Al1 147.78(18) . .
C13' O4 Al1 148.2(6) . .
C17B O4B Ru2' 29.54(16) . 3_556
C18A Ru1 C17A 92.92(10) . .
C18A Ru1 C17A 93.91(10) . 3_666
C17A Ru1 C17A 97.79(9) . 3_666
C18A Ru1 C22A 91.78(9) . .
C17A Ru1 C22A 129.13(9) . .
C17A Ru1 C22A 132.33(9) 3_666 .
C18A Ru1 C21A 109.03(9) . .
C17A Ru1 C21A 152.74(9) . .
C17A Ru1 C21A 96.64(9) 3_666 .
C22A Ru1 C21A 37.69(9) . .
C18A Ru1 C23A 111.14(10) . .
C17A Ru1 C23A 94.88(9) . .
C17A Ru1 C23A 151.25(9) 3_666 .
C22A Ru1 C23A 37.49(9) . .
C21A Ru1 C23A 62.65(9) . .
C18A Ru1 C19A 148.64(10) . .
C17A Ru1 C19A 90.90(9) . .
C17A Ru1 C19A 116.38(9) 3_666 .
C22A Ru1 C19A 62.37(9) . .
C21A Ru1 C19A 61.94(8) . .
C23A Ru1 C19A 37.50(8) . .
C18A Ru1 C20A 146.41(9) . .
C17A Ru1 C20A 119.74(9) . .
C17A Ru1 C20A 89.45(9) 3_666 .
C22A Ru1 C20A 62.41(9) . .
C21A Ru1 C20A 37.47(8) . .
C23A Ru1 C20A 61.90(9) . .
C19A Ru1 C20A 36.17(9) . .
C18A Ru1 Ru1 95.20(7) . 3_666
C17A Ru1 Ru1 48.95(7) . 3_666
C17A Ru1 Ru1 48.85(7) 3_666 3_666
C22A Ru1 Ru1 172.83(6) . 3_666
C21A Ru1 Ru1 139.79(6) . 3_666
C23A Ru1 Ru1 137.05(6) . 3_666
C19A Ru1 Ru1 110.49(6) . 3_666
C20A Ru1 Ru1 111.69(6) . 3_666
Ru2' Ru2 C18B 131.59(18) . .
Ru2' Ru2 C17B 41.56(17) . 3_556
C18B Ru2 C17B 94.80(11) . 3_556
Ru2' Ru2 C17B 110.40(17) . .
C18B Ru2 C17B 91.76(11) . .
C17B Ru2 C17B 97.74(10) 3_556 .
Ru2' Ru2 C20B 111.69(16) . .
C18B Ru2 C20B 107.49(10) . .
C17B Ru2 C20B 153.00(10) 3_556 .
C17B Ru2 C20B 96.64(10) . .
Ru2' Ru2 C19B 101.32(16) . .
C18B Ru2 C19B 92.30(10) . .
C17B Ru2 C19B 128.56(10) 3_556 .
C17B Ru2 C19B 132.91(10) . .
C20B Ru2 C19B 38.05(9) . .
Ru2' Ru2 C23B 64.44(16) . .
C18B Ru2 C23B 113.41(11) . .
C17B Ru2 C23B 94.94(10) 3_556 .
C17B Ru2 C23B 150.69(10) . .
C20B Ru2 C23B 62.57(9) . .
C19B Ru2 C23B 37.09(10) . .
Ru2' Ru2 C21B 80.01(17) . .
C18B Ru2 C21B 144.81(10) . .
C17B Ru2 C21B 119.87(10) 3_556 .
C17B Ru2 C21B 89.45(9) . .
C20B Ru2 C21B 37.60(9) . .
C19B Ru2 C21B 62.36(9) . .
C23B Ru2 C21B 61.37(9) . .
Ru2' Ru2 C22B 49.82(16) . .
C18B Ru2 C22B 150.27(10) . .
C17B Ru2 C22B 91.22(10) 3_556 .
C17B Ru2 C22B 116.25(10) . .
C20B Ru2 C22B 61.88(9) . .
C19B Ru2 C22B 61.82(9) . .
C23B Ru2 C22B 36.93(10) . .
C21B Ru2 C22B 35.96(9) . .
Ru2' Ru2 Ru2' 90.62(16) . 3_556
C18B Ru2 Ru2' 82.94(11) . 3_556
C17B Ru2 Ru2' 63.87(11) 3_556 3_556
C17B Ru2 Ru2' 36.06(10) . 3_556
C20B Ru2 Ru2' 132.62(9) . 3_556
C19B Ru2 Ru2' 167.23(12) . 3_556
C23B Ru2 Ru2' 155.05(12) . 3_556
C21B Ru2 Ru2' 116.19(8) . 3_556
C22B Ru2 Ru2' 125.41(11) . 3_556
Ru2' Ru2 Ru2 72.73(14) . 3_556
C18B Ru2 Ru2 94.97(8) . 3_556
C17B Ru2 Ru2 49.42(8) 3_556 3_556
C17B Ru2 Ru2 48.32(7) . 3_556
C20B Ru2 Ru2 139.48(6) . 3_556
C19B Ru2 Ru2 172.60(7) . 3_556
C23B Ru2 Ru2 137.16(7) . 3_556
C21B Ru2 Ru2 111.60(6) . 3_556
C22B Ru2 Ru2 110.80(7) . 3_556
Ru2' Ru2 Ru2 17.90(8) 3_556 3_556
Ru2 Ru2' C17B 117.2(2) . 3_556
Ru2 Ru2' C22B 110.0(2) . .
C17B Ru2' C22B 132.5(3) 3_556 .
Ru2 Ru2' C23B 93.7(2) . .
C17B Ru2' C23B 125.2(2) 3_556 .
C22B Ru2' C23B 43.04(12) . .
Ru2 Ru2' C21B 78.72(19) . .
C17B Ru2' C21B 158.1(2) 3_556 .
C22B Ru2' C21B 38.07(11) . .
C23B Ru2' C21B 64.37(11) . .
Ru2 Ru2' O4B 129.7(2) . 3_556
C17B Ru2' O4B 21.65(13) 3_556 3_556
C22B Ru2' O4B 115.1(2) . 3_556
C23B Ru2' O4B 104.13(15) . 3_556
C21B Ru2' O4B 151.16(19) . 3_556
Ru2 Ru2' C19B 59.52(16) . .
C17B Ru2' C19B 142.49(18) 3_556 .
C22B Ru2' C19B 61.72(12) . .
C23B Ru2' C19B 34.41(11) . .
C21B Ru2' C19B 57.65(11) . .
O4B Ru2' C19B 127.81(12) 3_556 .
Ru2 Ru2' C17B 51.36(14) . .
C17B Ru2' C17B 98.30(15) 3_556 .
C22B Ru2' C17B 115.89(15) . .
C23B Ru2' C17B 134.88(19) . .
C21B Ru2' C17B 79.62(12) . .
O4B Ru2' C17B 119.94(12) 3_556 .
C19B Ru2' C17B 103.41(16) . .
Ru2 Ru2' C18B 34.06(14) . .
C17B Ru2' C18B 87.92(16) 3_556 .
C22B Ru2' C18B 133.53(19) . .
C23B Ru2' C18B 98.37(16) . .
C21B Ru2' C18B 111.19(17) . .
O4B Ru2' C18B 96.26(11) 3_556 .
C19B Ru2' C18B 72.06(13) . .
C17B Ru2' C18B 69.28(13) . .
Ru2 Ru2' Ru2 89.38(16) . 3_556
C17B Ru2' Ru2 53.37(12) 3_556 3_556
C22B Ru2' Ru2 135.05(16) . 3_556
C23B Ru2' Ru2 176.8(2) . 3_556
C21B Ru2' Ru2 115.81(11) . 3_556
O4B Ru2' Ru2 74.21(9) 3_556 3_556
C19B Ru2' Ru2 148.60(18) . 3_556
C17B Ru2' Ru2 47.37(8) . 3_556
C18B Ru2' Ru2 84.52(10) . 3_556
Ru2 Ru2' Ru2' 71.60(18) . 3_556
C17B Ru2' Ru2' 64.75(14) 3_556 3_556
C22B Ru2' Ru2' 140.90(17) . 3_556
C23B Ru2' Ru2' 165.3(3) . 3_556
C21B Ru2' Ru2' 110.70(16) . 3_556
O4B Ru2' Ru2' 86.39(13) 3_556 3_556
C19B Ru2' Ru2' 130.9(2) . 3_556
C17B Ru2' Ru2' 33.55(10) . 3_556
C18B Ru2' Ru2' 69.90(15) . 3_556
Ru2 Ru2' Ru2' 17.78(7) 3_556 3_556
O3 C9 C10 112.3(4) . .
O3 C9 C12 109.3(3) . .
C10 C9 C12 109.1(4) . .
O3 C9 C11 108.2(4) . .
C10 C9 C11 108.8(3) . .
C12 C9 C11 109.0(3) . .
F21 C10 F20 107.8(5) . .
F21 C10 F19 107.0(5) . .
F20 C10 F19 107.1(4) . .
F21 C10 C9 111.7(4) . .
F20 C10 C9 110.3(4) . .
F19 C10 C9 112.6(3) . .
F23 C11 F24 108.0(5) . .
F23 C11 F22 108.0(5) . .
F24 C11 F22 107.3(5) . .
F23 C11 C9 110.8(4) . .
F24 C11 C9 110.2(4) . .
F22 C11 C9 112.5(3) . .
F27 C12 F26 107.9(5) . .
F27 C12 F25 107.5(5) . .
F26 C12 F25 107.2(5) . .
F27 C12 C9 111.2(4) . .
F26 C12 C9 110.9(5) . .
F25 C12 C9 111.9(3) . .
O3 C9' C10' 111.0(6) . .
O3 C9' C11' 108.4(6) . .
C10' C9' C11' 109.8(6) . .
O3 C9' C12' 109.2(6) . .
C10' C9' C12' 109.7(6) . .
C11' C9' C12' 108.8(6) . .
F19' C10' F20' 107.8(8) . .
F19' C10' F21' 106.6(8) . .
F20' C10' F21' 105.7(8) . .
F19' C10' C9' 113.3(6) . .
F20' C10' C9' 111.3(7) . .
F21' C10' C9' 111.8(7) . .
F23' C11' F24' 107.5(9) . .
F23' C11' F22' 107.8(9) . .
F24' C11' F22' 107.0(8) . .
F23' C11' C9' 112.2(9) . .
F24' C11' C9' 111.6(7) . .
F22' C11' C9' 110.6(6) . .
F26' C12' F27' 107.1(9) . .
F26' C12' F25' 107.8(8) . .
F27' C12' F25' 107.5(9) . .
F26' C12' C9' 111.0(8) . .
F27' C12' C9' 111.6(8) . .
F25' C12' C9' 111.6(6) . .
O4 C13 C14 109.5(2) . .
O4 C13 C15 112.1(2) . .
C14 C13 C15 109.8(3) . .
O4 C13 C16 107.6(2) . .
C14 C13 C16 108.8(3) . .
C15 C13 C16 109.0(3) . .
F30 C14 F29 107.8(3) . .
F30 C14 F28 108.1(3) . .
F29 C14 F28 107.6(3) . .
F30 C14 C13 111.0(3) . .
F29 C14 C13 109.7(3) . .
F28 C14 C13 112.5(3) . .
F33 C15 F32 109.1(4) . .
F33 C15 F31 107.1(3) . .
F32 C15 F31 107.7(4) . .
F33 C15 C13 110.7(3) . .
F32 C15 C13 110.1(4) . .
F31 C15 C13 112.1(3) . .
F35 C16 F36 107.2(4) . .
F35 C16 F34 108.0(4) . .
F36 C16 F34 107.0(3) . .
F35 C16 C13 111.2(3) . .
F36 C16 C13 111.0(3) . .
F34 C16 C13 112.3(3) . .
O4 C13' C14' 112.5(9) . .
O4 C13' C15' 107.1(9) . .
C14' C13' C15' 110.1(9) . .
O4 C13' C16' 110.0(9) . .
C14' C13' C16' 108.3(9) . .
C15' C13' C16' 108.7(9) . .
F30' C14' F28' 105.7(11) . .
F30' C14' F29' 108.1(12) . .
F28' C14' F29' 107.4(12) . .
F30' C14' C13' 111.4(10) . .
F28' C14' C13' 113.2(11) . .
F29' C14' C13' 110.7(11) . .
F31' C15' F33' 108.9(11) . .
F31' C15' F32' 108.2(12) . .
F33' C15' F32' 108.8(12) . .
F31' C15' C13' 111.4(11) . .
F33' C15' C13' 110.1(10) . .
F32' C15' C13' 109.5(11) . .
F35' C16' F36' 108.6(12) . .
F35' C16' F34' 108.8(12) . .
F36' C16' F34' 106.8(11) . .
F35' C16' C13' 112.3(12) . .
F36' C16' C13' 110.6(10) . .
F34' C16' C13' 109.7(11) . .

loop_
_geom_bond_atom_site_label_1
_geom_bond_atom_site_label_2
_geom_bond_distance
_geom_bond_site_symmetry_2
Al1 O1 1.7269(17) .
Al1 O2 1.7276(16) .
Al1 O3 1.7276(16) .
Al1 O4 1.7278(17) .
C1 O1 1.346(3) .
C1 C4 1.546(4) .
C1 C3 1.550(4) .
C1 C2 1.558(4) .
C2 F2 1.317(4) .
C2 F3 1.321(3) .
C2 F1 1.345(3) .
C3 F5 1.319(3) .
C3 F6 1.321(4) .
C3 F4 1.342(3) .
C4 F9 1.321(4) .
C4 F7 1.337(4) .
C4 F8 1.344(4) .
C5 O2 1.355(3) .
C5 C6 1.549(3) .
C5 C8 1.554(3) .
C5 C7 1.556(3) .
C6 F12 1.332(3) .
C6 F11 1.332(3) .
C6 F10 1.337(3) .
C7 F14 1.321(3) .
C7 F15 1.330(3) .
C7 F13 1.354(3) .
C8 F17 1.322(3) .
C8 F18 1.341(3) .
C8 F16 1.345(3) .
C29 Cl2 1.753(4) .
C29 Cl1 1.758(3) .
C29 H29A 0.9900 .
C29 H29B 0.9900 .
C17A O5A 1.148(3) .
C17A Ru1 2.074(2) .
C17A Ru1 2.077(2) 3_666
C18A O6A 1.143(3) .
C18A Ru1 1.890(2) .
C19A C20A 1.412(3) .
C19A C23A 1.447(3) .
C19A C24A 1.494(3) .
C19A Ru1 2.274(2) .
C20A C21A 1.447(3) .
C20A C25A 1.499(3) .
C20A Ru1 2.276(2) .
C21A C22A 1.431(3) .
C21A C26A 1.492(3) .
C21A Ru1 2.225(2) .
C22A C23A 1.425(3) .
C22A C27A 1.503(3) .
C22A Ru1 2.206(2) .
C23A C28A 1.494(3) .
C23A Ru1 2.227(2) .
C24A H24A 0.9800 .
C24A H24B 0.9800 .
C24A H24C 0.9800 .
C25A H25A 0.9800 .
C25A H25B 0.9800 .
C25A H25C 0.9800 .
C26A H26A 0.9800 .
C26A H26B 0.9800 .
C26A H26C 0.9800 .
C27A H27A 0.9800 .
C27A H27B 0.9800 .
C27A H27C 0.9800 .
C28A H28A 0.9800 .
C28A H28B 0.9800 .
C28A H28C 0.9800 .
C17B O4B 1.150(3) .
C17B Ru2' 1.538(4) 3_556
C17B Ru2 2.062(3) 3_556
C17B Ru2 2.097(3) .
C17B Ru2' 2.516(4) .
C18B O5B 1.128(3) .
C18B Ru2 1.899(3) .
C18B Ru2' 2.536(5) .
C19B C23B 1.420(4) .
C19B C20B 1.437(3) .
C19B C24B 1.497(4) .
C19B Ru2 2.207(2) .
C19B Ru2' 2.511(4) .
C20B C21B 1.443(3) .
C20B C25B 1.503(4) .
C20B Ru2 2.199(2) .
C21B C22B 1.409(4) .
C21B C26B 1.496(3) .
C21B Ru2 2.273(2) .
C21B Ru2' 2.282(3) .
C22B C23B 1.440(4) .
C22B C27B 1.495(4) .
C22B Ru2' 1.862(3) .
C22B Ru2 2.290(3) .
C23B C28B 1.497(4) .
C23B Ru2' 2.038(3) .
C23B Ru2 2.255(3) .
C24B H24D 0.9800 .
C24B H24E 0.9800 .
C24B H24F 0.9800 .
C25B H25D 0.9800 .
C25B H25E 0.9800 .
C25B H25F 0.9800 .
C26B H26D 0.9800 .
C26B H26E 0.9800 .
C26B H26F 0.9800 .
C27B H27D 0.9800 .
C27B H27E 0.9800 .
C27B H27F 0.9800 .
C28B H28D 0.9800 .
C28B H28E 0.9800 .
C28B H28F 0.9800 .
O3 C9 1.350(5) .
O3 C9' 1.355(9) .
O4 C13 1.348(3) .
O4 C13' 1.362(13) .
O4B Ru2' 2.430(4) 3_556
Ru1 C17A 2.077(3) 3_666
Ru1 Ru1 2.7293(4) 3_666
Ru2 Ru2' 0.841(4) .
Ru2 C17B 2.062(3) 3_556
Ru2 Ru2' 2.612(2) 3_556
Ru2 Ru2 2.7355(5) 3_556
Ru2' C17B 1.538(4) 3_556
Ru2' O4B 2.430(4) 3_556
Ru2' Ru2 2.612(2) 3_556
Ru2' Ru2' 2.753(4) 3_556
C9 C10 1.550(6) .
C9 C12 1.559(6) .
C9 C11 1.559(6) .
C10 F21 1.325(7) .
C10 F20 1.329(6) .
C10 F19 1.345(5) .
C11 F23 1.315(6) .
C11 F24 1.326(6) .
C11 F22 1.335(5) .
C12 F27 1.322(7) .
C12 F26 1.324(7) .
C12 F25 1.354(5) .
C9' C10' 1.539(10) .
C9' C11' 1.551(10) .
C9' C12' 1.556(10) .
C10' F19' 1.336(8) .
C10' F20' 1.337(10) .
C10' F21' 1.339(10) .
C11' F23' 1.310(10) .
C11' F24' 1.325(10) .
C11' F22' 1.350(8) .
C12' F26' 1.327(10) .
C12' F27' 1.332(10) .
C12' F25' 1.345(8) .
C13 C14 1.550(4) .
C13 C15 1.555(4) .
C13 C16 1.559(4) .
C14 F30 1.316(4) .
C14 F29 1.328(5) .
C14 F28 1.336(4) .
C15 F33 1.335(5) .
C15 F32 1.337(6) .
C15 F31 1.341(4) .
C16 F35 1.322(6) .
C16 F36 1.323(4) .
C16 F34 1.338(4) .
C13' C14' 1.540(13) .
C13' C15' 1.554(13) .
C13' C16' 1.561(13) .
C14' F30' 1.319(12) .
C14' F28' 1.326(12) .
C14' F29' 1.331(12) .
C15' F31' 1.329(12) .
C15' F33' 1.337(12) .
C15' F32' 1.345(12) .
C16' F35' 1.310(12) .
C16' F36' 1.317(12) .
C16' F34' 1.334(12) .
